data_7243640
loop_
_publ_author_name
'Singh, Ayushi'
'Trivedi, Manoj'
'Kociok-K\"ohn, Gabriele'
'Singh, Ashish Kumar'
'Muddassir, Mohd.'
'Kumar, Abhinav'

_publ_section_title
;
 Ferrocenyl thiazolidine-2-thione ornamented 1D coordination polymers
 derived from coinage metal halides and pseudohalides
;
_journal_issue 44
_journal_name_full CrystEngComm
_journal_page_first 7794
_journal_page_last 7804
_journal_paper_doi 10.1039/D1CE01147B
_journal_volume 23
_journal_year 2021
_chemical_formula_moiety '2(C14 H15 Cu Fe I N S2), CH Cl3'
_chemical_formula_sum 'C29 H31 Cl3 Cu2 Fe2 I2 N2 S4'
_chemical_formula_weight 1134.73
_space_group_crystal_system triclinic
_space_group_IT_number 2
_space_group_name_Hall '-P 1'
_space_group_name_H-M_alt 'P -1'
_atom_sites_solution_hydrogens geom
_atom_sites_solution_primary dual
_audit_creation_method SHELXL-2018/3
_audit_update_record
;
2021-08-25 deposited with the CCDC.	2021-09-29 downloaded from the CCDC.
;
_cell_angle_alpha 89.062(8)
_cell_angle_beta 84.677(8)
_cell_angle_gamma 87.989(7)
_cell_formula_units_Z 2
_cell_length_a 5.9876(3)
_cell_length_b 17.2040(8)
_cell_length_c 17.2608(8)
_cell_measurement_reflns_used 7818
_cell_measurement_temperature 150(2)
_cell_measurement_theta_max 27.3320
_cell_measurement_theta_min 3.3290
_cell_volume 1769.13(15)
_computing_cell_refinement 'CrysAlisPro 1.171.41.93a (Rigaku OD, 2020)'
_computing_data_collection 'CrysAlisPro 1.171.41.93a (Rigaku OD, 2020)'
_computing_data_reduction 'CrysAlisPro 1.171.41.93a (Rigaku OD, 2020)'
_computing_molecular_graphics 'ORTEP3 for Windows - Farrugia, L. J. J. Appl. Crystallogr. 1997, 30, 565'
_computing_publication_material
;
 'WinGX publication routines, Farrugia, 
 L. J., J. Appl. Crystallogr., 1999, 32, 837-838
;
_computing_structure_refinement
;
 SHELXL-2018/3 (Sheldrick, 2018)
 Sheldrick GM (2008) Acta Crystallogr A64:112--122 and 
 C. B. H\"ubschle, G. M. Sheldrick and B. Dittrich
 ShelXle: a Qt graphical user interface for SHELXL
 J. Appl. Cryst., 44, (2011) 1281-1284.
;
_computing_structure_solution
; 
 SHELXT
 Sheldrick, G. M. (2008). Acta Cryst. A64, 112-122.
;
_diffrn_ambient_environment N~2~
_diffrn_ambient_temperature 149.99(10)
_diffrn_detector 'CCD plate'_diffrn_measurement_method '\w scans'
_diffrn_detector_area_resol_mean 8.0734
_diffrn_detector_type EosS2
_diffrn_measured_fraction_theta_full 0.997
_diffrn_measured_fraction_theta_max 0.977
_diffrn_measurement_device 'four-circle diffractometer'
_diffrn_measurement_device_type 'New Xcalibur, EosS2'
_diffrn_radiation_monochromator graphite
_diffrn_radiation_probe x-ray
_diffrn_radiation_type 'Mo K\a'
_diffrn_radiation_wavelength 0.71073
_diffrn_reflns_av_R_equivalents 0.0426
_diffrn_reflns_av_unetI/netI 0.0513
_diffrn_reflns_Laue_measured_fraction_full 0.997
_diffrn_reflns_Laue_measured_fraction_max 0.977
_diffrn_reflns_limit_h_max 7
_diffrn_reflns_limit_h_min -7
_diffrn_reflns_limit_k_max 22
_diffrn_reflns_limit_k_min -21
_diffrn_reflns_limit_l_max 22
_diffrn_reflns_limit_l_min -22
_diffrn_reflns_number 27295
_diffrn_reflns_point_group_measured_fraction_full 0.997
_diffrn_reflns_point_group_measured_fraction_max 0.977
_diffrn_reflns_theta_full 25.242
_diffrn_reflns_theta_max 27.503
_diffrn_reflns_theta_min 3.330
_diffrn_source 'fine-focus sealed X-ray tube'
_diffrn_source_type 'Enhance (Mo) X-ray Source'
_exptl_absorpt_coefficient_mu 4.223
_exptl_absorpt_correction_T_max 1.00000
_exptl_absorpt_correction_T_min 0.79699
_exptl_absorpt_correction_type multi-scan
_exptl_absorpt_process_details
;
CrysAlisPro 1.171.41.93a (Rigaku Oxford Diffraction, 2020)
Empirical absorption correction using spherical harmonics,
implemented in SCALE3 ABSPACK scaling algorithm.
;
_exptl_crystal_colour 'light brown'
_exptl_crystal_density_diffrn 2.130
_exptl_crystal_description plate
_exptl_crystal_F_000 1100
_exptl_crystal_recrystallization_method 'Re-crystallisation from solvent: CHCl3'
_exptl_crystal_size_max 0.258
_exptl_crystal_size_mid 0.071
_exptl_crystal_size_min 0.026
_refine_diff_density_max 1.783
_refine_diff_density_min -0.902
_refine_diff_density_rms 0.173
_refine_ls_extinction_method none
_refine_ls_goodness_of_fit_ref 1.122
_refine_ls_hydrogen_treatment constr
_refine_ls_matrix_type full
_refine_ls_number_parameters 397
_refine_ls_number_reflns 7946
_refine_ls_number_restraints 0
_refine_ls_restrained_S_all 1.122
_refine_ls_R_factor_all 0.0636
_refine_ls_R_factor_gt 0.0486
_refine_ls_shift/su_max 0.001
_refine_ls_shift/su_mean 0.000
_refine_ls_structure_factor_coef Fsqd
_refine_ls_weighting_details 'w=1/[\s^2^(Fo^2^)+(0.0304P)^2^+8.6992P] where P=(Fo^2^+2Fc^2^)/3'
_refine_ls_weighting_scheme calc
_refine_ls_wR_factor_gt 0.0966
_refine_ls_wR_factor_ref 0.1018
_reflns_Friedel_coverage 0.000
_reflns_number_gt 6549
_reflns_number_total 7946
_reflns_threshold_expression 'I > 2\s(I)'
_cod_data_source_file d1ce01147b2.cif
_cod_data_source_block FcCuI
_cod_depositor_comments 'Adding full bibliography for 7243638--7243640.cif.'
_cod_database_code 7243640
_shelx_shelxl_version_number 2018/3
_shelx_space_group_comment
;
The symmetry employed for this shelxl refinement is uniquely defined
by the following loop, which should always be used as a source of
symmetry information in preference to the above space-group names.
They are only intended as comments.
;
_shelx_estimated_absorpt_t_min 0.409
_shelx_estimated_absorpt_t_max 0.898
_oxdiff_exptl_absorpt_empirical_full_min 0.803
_oxdiff_exptl_absorpt_empirical_full_max 1.314
_oxdiff_exptl_absorpt_empirical_details
;
Empirical correction (ABSPACK) includes:
- Absorption correction using spherical harmonics
- Frame scaling
;

loop_
_space_group_symop_operation_xyz
'x, y, z'
'-x, -y, -z'

loop_
_atom_site_label
_atom_site_type_symbol
_atom_site_fract_x
_atom_site_fract_y
_atom_site_fract_z
_atom_site_U_iso_or_equiv
_atom_site_adp_type
_atom_site_occupancy
_atom_site_site_symmetry_order
_atom_site_calc_flag
_atom_site_refinement_flags_posn
_atom_site_refinement_flags_adp
_atom_site_refinement_flags_occupancy
_atom_site_disorder_assembly
_atom_site_disorder_group
Fe1 Fe -0.16963(14) 0.84528(5) 0.95607(5) 0.01458(18) Uani 1 1 d . . . . .
C1 C -0.4213(11) 0.8148(4) 1.0378(4) 0.0250(14) Uani 1 1 d . . . . .
H1 H -0.538159 0.780465 1.030381 0.030 Uiso 1 1 calc R U . . .
C2 C -0.2080(12) 0.7930(4) 1.0635(4) 0.0300(16) Uani 1 1 d . . . . .
H2 H -0.157528 0.741941 1.076628 0.036 Uiso 1 1 calc R U . . .
C3 C -0.0851(12) 0.8620(5) 1.0657(4) 0.0321(17) Uani 1 1 d . . . . .
H3 H 0.063024 0.865256 1.080646 0.039 Uiso 1 1 calc R U . . .
C4 C -0.2214(11) 0.9248(4) 1.0420(4) 0.0268(15) Uani 1 1 d . . . . .
H4 H -0.180173 0.977663 1.038007 0.032 Uiso 1 1 calc R U . . .
C5 C -0.4289(10) 0.8962(4) 1.0253(4) 0.0209(13) Uani 1 1 d . . . . .
H5 H -0.552029 0.926289 1.008535 0.025 Uiso 1 1 calc R U . . .
C6 C 0.1238(10) 0.8354(3) 0.8860(3) 0.0183(13) Uani 1 1 d . . . . .
H6 H 0.271376 0.839390 0.901188 0.022 Uiso 1 1 calc R U . . .
C7 C -0.0142(11) 0.8976(3) 0.8591(4) 0.0208(13) Uani 1 1 d . . . . .
H7 H 0.025354 0.950528 0.853655 0.025 Uiso 1 1 calc R U . . .
C8 C -0.2200(10) 0.8671(3) 0.8419(4) 0.0193(13) Uani 1 1 d . . . . .
H8 H -0.343009 0.895786 0.823310 0.023 Uiso 1 1 calc R U . . .
C9 C -0.2099(9) 0.7859(3) 0.8573(3) 0.0151(12) Uani 1 1 d . . . . .
H9 H -0.324255 0.750615 0.849839 0.018 Uiso 1 1 calc R U . . .
C10 C -0.0004(9) 0.7662(3) 0.8859(3) 0.0134(11) Uani 1 1 d . . . . .
C11 C 0.0759(10) 0.6870(3) 0.9125(3) 0.0156(12) Uani 1 1 d . . . . .
H11A H 0.132539 0.690798 0.964372 0.019 Uiso 1 1 calc R U . . .
H11B H -0.053050 0.652195 0.917494 0.019 Uiso 1 1 calc R U . . .
C12 C 0.2143(10) 0.6473(4) 0.7751(3) 0.0176(12) Uani 1 1 d . . . . .
H12A H 0.145138 0.696401 0.756536 0.021 Uiso 1 1 calc R U . . .
H12B H 0.111754 0.604514 0.768346 0.021 Uiso 1 1 calc R U . . .
C13 C 0.4399(10) 0.6310(4) 0.7300(3) 0.0182(13) Uani 1 1 d . . . . .
H13A H 0.511368 0.680084 0.712516 0.022 Uiso 1 1 calc R U . . .
H13B H 0.423368 0.598889 0.683896 0.022 Uiso 1 1 calc R U . . .
C14 C 0.4342(9) 0.6139(3) 0.8780(3) 0.0109(11) Uani 1 1 d . . . . .
Cu1 Cu 0.77096(12) 0.50372(4) 0.98720(4) 0.01743(16) Uani 1 1 d . . . . .
N1 N 0.2554(8) 0.6534(3) 0.8569(3) 0.0119(10) Uani 1 1 d . . . . .
S1 S 0.6056(2) 0.57811(8) 0.79942(8) 0.0139(3) Uani 1 1 d . . . . .
S2 S 0.4968(2) 0.59968(8) 0.97154(8) 0.0121(3) Uani 1 1 d . . . . .
I1 I 1.06708(6) 0.44637(2) 0.88403(2) 0.01468(10) Uani 1 1 d . . . . .
Fe2 Fe 0.00563(15) 0.84030(5) 0.53999(5) 0.01666(19) Uani 1 1 d . . . . .
C21 C -0.022(2) 0.7626(4) 0.6290(4) 0.055(3) Uani 1 1 d . . . . .
H21 H 0.051086 0.712698 0.629536 0.066 Uiso 1 1 calc R U . . .
C22 C 0.0667(15) 0.8322(5) 0.6532(4) 0.042(2) Uani 1 1 d . . . . .
H22 H 0.208978 0.838057 0.672264 0.050 Uiso 1 1 calc R U . . .
C23 C -0.0984(17) 0.8917(4) 0.6435(4) 0.049(3) Uani 1 1 d . . . . .
H23 H -0.090253 0.945270 0.655035 0.058 Uiso 1 1 calc R U . . .
C24 C -0.2748(15) 0.8553(7) 0.6137(5) 0.061(3) Uani 1 1 d . . . . .
H24 H -0.410258 0.880956 0.601330 0.073 Uiso 1 1 calc R U . . .
C25 C -0.228(2) 0.7786(7) 0.6047(5) 0.075(4) Uani 1 1 d . . . . .
H25 H -0.322457 0.742022 0.584852 0.090 Uiso 1 1 calc R U . . .
C26 C 0.2856(12) 0.8162(4) 0.4670(4) 0.0315(17) Uani 1 1 d . . . . .
H26 H 0.418596 0.789625 0.480513 0.038 Uiso 1 1 calc R U . . .
C27 C 0.2402(15) 0.8984(4) 0.4705(5) 0.045(2) Uani 1 1 d . . . . .
H27 H 0.338393 0.935839 0.486777 0.054 Uiso 1 1 calc R U . . .
C28 C 0.0264(17) 0.9144(4) 0.4459(4) 0.045(2) Uani 1 1 d . . . . .
H28 H -0.046067 0.964202 0.443136 0.054 Uiso 1 1 calc R U . . .
C29 C -0.0621(14) 0.8429(4) 0.4259(4) 0.0331(17) Uani 1 1 d . . . . .
H29 H -0.203718 0.836730 0.406553 0.040 Uiso 1 1 calc R U . . .
C30 C 0.0978(11) 0.7815(3) 0.4398(3) 0.0196(13) Uani 1 1 d . . . . .
C31 C 0.0695(10) 0.6968(3) 0.4290(4) 0.0180(13) Uani 1 1 d . . . . .
H31A H 0.083737 0.668945 0.479017 0.022 Uiso 1 1 calc R U . . .
H31B H -0.082701 0.688498 0.413339 0.022 Uiso 1 1 calc R U . . .
C32 C 0.1994(10) 0.6733(4) 0.2874(3) 0.0194(13) Uani 1 1 d . . . . .
H32A H 0.188236 0.729154 0.273077 0.023 Uiso 1 1 calc R U . . .
H32B H 0.056785 0.649242 0.277950 0.023 Uiso 1 1 calc R U . . .
C33 C 0.3936(11) 0.6338(4) 0.2385(4) 0.0213(13) Uani 1 1 d . . . . .
H33A H 0.470411 0.672011 0.202729 0.026 Uiso 1 1 calc R U . . .
H33B H 0.337974 0.592185 0.207042 0.026 Uiso 1 1 calc R U . . .
C34 C 0.4213(10) 0.6253(3) 0.3864(3) 0.0150(12) Uani 1 1 d . . . . .
Cu2 Cu 0.75054(13) 0.50718(4) 0.48972(4) 0.02113(18) Uani 1 1 d . . . . .
N2 N 0.2383(8) 0.6646(3) 0.3693(3) 0.0140(10) Uani 1 1 d . . . . .
S3 S 0.5869(2) 0.59265(9) 0.30510(9) 0.0170(3) Uani 1 1 d . . . . .
S4 S 0.4914(2) 0.60721(8) 0.47889(8) 0.0155(3) Uani 1 1 d . . . . .
I2 I 1.05641(6) 0.46612(2) 0.38136(2) 0.01544(10) Uani 1 1 d . . . . .
C20 C 0.5271(15) 0.8990(5) 0.2344(7) 0.063(3) Uani 1 1 d . . . . .
H20 H 0.581112 0.903620 0.177945 0.076 Uiso 1 1 calc R U . . .
Cl1 Cl 0.6346(3) 0.81208(12) 0.26404(12) 0.0446(5) Uani 1 1 d . . . . .
Cl2 Cl 0.6361(4) 0.97903(13) 0.27819(16) 0.0583(6) Uani 1 1 d . . . . .
Cl3 Cl 0.2372(3) 0.90614(14) 0.23747(14) 0.0514(5) Uani 1 1 d . . . . .

loop_
_atom_site_aniso_label
_atom_site_aniso_U_11
_atom_site_aniso_U_22
_atom_site_aniso_U_33
_atom_site_aniso_U_23
_atom_site_aniso_U_13
_atom_site_aniso_U_12
Fe1 0.0136(4) 0.0142(4) 0.0156(4) -0.0018(3) 0.0000(3) 0.0017(3)
C1 0.022(3) 0.028(4) 0.023(4) -0.003(3) 0.008(3) -0.005(3)
C2 0.042(4) 0.034(4) 0.012(3) 0.006(3) 0.006(3) 0.015(3)
C3 0.026(4) 0.059(5) 0.010(3) -0.008(3) 0.004(3) 0.007(3)
C4 0.027(4) 0.026(4) 0.027(4) -0.010(3) 0.002(3) -0.005(3)
C5 0.016(3) 0.022(3) 0.023(3) -0.009(3) 0.004(3) 0.003(2)
C6 0.016(3) 0.023(3) 0.015(3) -0.003(2) 0.003(2) -0.003(2)
C7 0.030(4) 0.013(3) 0.019(3) 0.000(2) 0.005(3) -0.006(3)
C8 0.020(3) 0.017(3) 0.020(3) 0.002(2) -0.001(3) 0.006(2)
C9 0.014(3) 0.015(3) 0.016(3) 0.000(2) -0.001(2) 0.001(2)
C10 0.011(3) 0.018(3) 0.011(3) 0.000(2) 0.001(2) 0.003(2)
C11 0.015(3) 0.019(3) 0.011(3) 0.000(2) 0.007(2) 0.006(2)
C12 0.016(3) 0.023(3) 0.014(3) 0.000(2) -0.002(2) 0.003(2)
C13 0.019(3) 0.023(3) 0.013(3) 0.004(2) -0.001(2) 0.001(2)
C14 0.012(3) 0.009(3) 0.012(3) -0.001(2) 0.000(2) -0.005(2)
Cu1 0.0151(4) 0.0214(4) 0.0156(4) 0.0001(3) -0.0027(3) 0.0039(3)
N1 0.011(2) 0.013(2) 0.011(2) -0.0007(18) 0.0007(18) 0.0032(18)
S1 0.0124(7) 0.0166(7) 0.0123(7) -0.0011(5) 0.0002(5) 0.0033(5)
S2 0.0111(7) 0.0147(7) 0.0106(7) 0.0008(5) -0.0019(5) 0.0001(5)
I1 0.01249(19) 0.0198(2) 0.01189(19) -0.00159(14) -0.00184(14) 0.00010(14)
Fe2 0.0216(5) 0.0136(4) 0.0144(4) 0.0014(3) -0.0002(3) 0.0002(3)
C21 0.135(10) 0.017(4) 0.014(4) 0.004(3) -0.003(5) -0.006(5)
C22 0.057(5) 0.048(5) 0.023(4) 0.005(3) -0.015(4) -0.005(4)
C23 0.106(8) 0.020(4) 0.015(4) -0.001(3) 0.024(4) -0.006(4)
C24 0.031(5) 0.113(9) 0.037(5) -0.012(5) 0.006(4) 0.003(5)
C25 0.105(9) 0.090(9) 0.032(5) -0.006(5) 0.013(6) -0.077(8)
C26 0.026(4) 0.017(3) 0.049(5) -0.011(3) 0.016(3) -0.007(3)
C27 0.059(6) 0.020(4) 0.051(5) -0.009(3) 0.035(4) -0.022(4)
C28 0.095(7) 0.015(3) 0.019(4) 0.006(3) 0.022(4) 0.011(4)
C29 0.053(5) 0.031(4) 0.014(3) -0.002(3) -0.002(3) 0.021(3)
C30 0.027(3) 0.018(3) 0.012(3) -0.001(2) 0.005(3) 0.002(3)
C31 0.014(3) 0.017(3) 0.023(3) -0.003(2) 0.004(2) 0.000(2)
C32 0.019(3) 0.021(3) 0.018(3) -0.001(2) -0.005(2) 0.004(2)
C33 0.029(4) 0.017(3) 0.018(3) -0.001(2) -0.006(3) 0.010(3)
C34 0.016(3) 0.011(3) 0.018(3) -0.003(2) 0.001(2) -0.006(2)
Cu2 0.0229(4) 0.0241(4) 0.0162(4) -0.0017(3) -0.0021(3) 0.0040(3)
N2 0.015(2) 0.011(2) 0.016(3) -0.0026(19) -0.006(2) 0.0000(19)
S3 0.0138(7) 0.0221(8) 0.0146(7) -0.0020(6) 0.0004(6) 0.0018(6)
S4 0.0176(7) 0.0169(7) 0.0120(7) -0.0011(5) -0.0017(6) 0.0000(6)
I2 0.01404(19) 0.0189(2) 0.01345(19) -0.00323(14) -0.00080(14) -0.00113(15)
C20 0.043(5) 0.050(6) 0.097(8) 0.000(5) -0.016(5) 0.003(4)
Cl1 0.0448(12) 0.0455(12) 0.0451(12) -0.0126(9) -0.0125(9) 0.0024(9)
Cl2 0.0489(13) 0.0394(12) 0.0884(19) -0.0049(11) -0.0117(12) -0.0121(10)
Cl3 0.0301(10) 0.0695(15) 0.0558(14) -0.0100(11) -0.0108(9) 0.0019(10)

loop_
_atom_type_symbol
_atom_type_description
_atom_type_scat_dispersion_real
_atom_type_scat_dispersion_imag
_atom_type_scat_source
C C 0.0033 0.0016 'International Tables Vol C Tables 4.2.6.8 and 6.1.1.4'
H H 0.0000 0.0000 'International Tables Vol C Tables 4.2.6.8 and 6.1.1.4'
S S 0.1246 0.1234 'International Tables Vol C Tables 4.2.6.8 and 6.1.1.4'
Cu Cu 0.3201 1.2651 'International Tables Vol C Tables 4.2.6.8 and 6.1.1.4'
I I -0.4742 1.8119 'International Tables Vol C Tables 4.2.6.8 and 6.1.1.4'
Cl Cl 0.1484 0.1585 'International Tables Vol C Tables 4.2.6.8 and 6.1.1.4'
Fe Fe 0.3463 0.8444 'International Tables Vol C Tables 4.2.6.8 and 6.1.1.4'
N N 0.0061 0.0033 'International Tables Vol C Tables 4.2.6.8 and 6.1.1.4'

loop_
_geom_angle_atom_site_label_1
_geom_angle_atom_site_label_2
_geom_angle_atom_site_label_3
_geom_angle
_geom_angle_site_symmetry_1
_geom_angle_site_symmetry_3
_geom_angle_publ_flag
C10 Fe1 C4 157.9(3) . . ?
C10 Fe1 C3 121.0(3) . . ?
C4 Fe1 C3 40.6(3) . . ?
C10 Fe1 C9 40.9(2) . . ?
C4 Fe1 C9 160.4(3) . . ?
C3 Fe1 C9 157.4(3) . . ?
C10 Fe1 C6 41.1(2) . . ?
C4 Fe1 C6 122.7(3) . . ?
C3 Fe1 C6 106.7(3) . . ?
C9 Fe1 C6 68.5(2) . . ?
C10 Fe1 C1 122.1(3) . . ?
C4 Fe1 C1 68.1(3) . . ?
C3 Fe1 C1 68.5(3) . . ?
C9 Fe1 C1 107.4(3) . . ?
C6 Fe1 C1 158.5(3) . . ?
C10 Fe1 C2 105.5(2) . . ?
C4 Fe1 C2 68.4(3) . . ?
C3 Fe1 C2 40.8(3) . . ?
C9 Fe1 C2 121.5(3) . . ?
C6 Fe1 C2 121.9(3) . . ?
C1 Fe1 C2 40.8(3) . . ?
C10 Fe1 C8 68.9(2) . . ?
C4 Fe1 C8 124.5(3) . . ?
C3 Fe1 C8 160.2(3) . . ?
C9 Fe1 C8 40.6(2) . . ?
C6 Fe1 C8 68.6(2) . . ?
C1 Fe1 C8 122.9(3) . . ?
C2 Fe1 C8 158.1(3) . . ?
C10 Fe1 C7 68.9(2) . . ?
C4 Fe1 C7 108.9(3) . . ?
C3 Fe1 C7 123.7(3) . . ?
C9 Fe1 C7 68.1(2) . . ?
C6 Fe1 C7 40.8(2) . . ?
C1 Fe1 C7 159.1(3) . . ?
C2 Fe1 C7 159.2(3) . . ?
C8 Fe1 C7 40.4(2) . . ?
C10 Fe1 C5 159.1(2) . . ?
C4 Fe1 C5 40.4(2) . . ?
C3 Fe1 C5 68.2(3) . . ?
C9 Fe1 C5 124.0(2) . . ?
C6 Fe1 C5 159.1(2) . . ?
C1 Fe1 C5 40.4(2) . . ?
C2 Fe1 C5 68.4(3) . . ?
C8 Fe1 C5 108.9(3) . . ?
C7 Fe1 C5 123.8(3) . . ?
C5 C1 C2 108.2(6) . . ?
C5 C1 Fe1 70.0(3) . . ?
C2 C1 Fe1 69.6(4) . . ?
C5 C1 H1 125.9 . . ?
C2 C1 H1 125.9 . . ?
Fe1 C1 H1 126.0 . . ?
C3 C2 C1 107.2(6) . . ?
C3 C2 Fe1 69.1(4) . . ?
C1 C2 Fe1 69.5(4) . . ?
C3 C2 H2 126.4 . . ?
C1 C2 H2 126.4 . . ?
Fe1 C2 H2 126.5 . . ?
C4 C3 C2 108.1(6) . . ?
C4 C3 Fe1 69.6(4) . . ?
C2 C3 Fe1 70.1(4) . . ?
C4 C3 H3 126.0 . . ?
C2 C3 H3 126.0 . . ?
Fe1 C3 H3 125.9 . . ?
C5 C4 C3 108.6(6) . . ?
C5 C4 Fe1 70.5(4) . . ?
C3 C4 Fe1 69.8(4) . . ?
C5 C4 H4 125.7 . . ?
C3 C4 H4 125.7 . . ?
Fe1 C4 H4 125.6 . . ?
C4 C5 C1 107.8(6) . . ?
C4 C5 Fe1 69.1(4) . . ?
C1 C5 Fe1 69.5(4) . . ?
C4 C5 H5 126.1 . . ?
C1 C5 H5 126.1 . . ?
Fe1 C5 H5 126.9 . . ?
C10 C6 C7 107.5(5) . . ?
C10 C6 Fe1 68.6(3) . . ?
C7 C6 Fe1 69.9(3) . . ?
C10 C6 H6 126.3 . . ?
C7 C6 H6 126.3 . . ?
Fe1 C6 H6 126.9 . . ?
C8 C7 C6 108.4(5) . . ?
C8 C7 Fe1 69.8(3) . . ?
C6 C7 Fe1 69.3(3) . . ?
C8 C7 H7 125.8 . . ?
C6 C7 H7 125.8 . . ?
Fe1 C7 H7 126.7 . . ?
C7 C8 C9 107.7(5) . . ?
C7 C8 Fe1 69.8(4) . . ?
C9 C8 Fe1 69.4(3) . . ?
C7 C8 H8 126.1 . . ?
C9 C8 H8 126.1 . . ?
Fe1 C8 H8 126.2 . . ?
C8 C9 C10 108.5(5) . . ?
C8 C9 Fe1 70.1(4) . . ?
C10 C9 Fe1 68.8(3) . . ?
C8 C9 H9 125.7 . . ?
C10 C9 H9 125.7 . . ?
Fe1 C9 H9 127.0 . . ?
C9 C10 C6 107.8(5) . . ?
C9 C10 C11 126.2(5) . . ?
C6 C10 C11 126.0(5) . . ?
C9 C10 Fe1 70.3(3) . . ?
C6 C10 Fe1 70.4(3) . . ?
C11 C10 Fe1 124.1(4) . . ?
N1 C11 C10 111.1(4) . . ?
N1 C11 H11A 109.4 . . ?
C10 C11 H11A 109.4 . . ?
N1 C11 H11B 109.4 . . ?
C10 C11 H11B 109.4 . . ?
H11A C11 H11B 108.0 . . ?
N1 C12 C13 106.9(5) . . ?
N1 C12 H12A 110.3 . . ?
C13 C12 H12A 110.3 . . ?
N1 C12 H12B 110.3 . . ?
C13 C12 H12B 110.3 . . ?
H12A C12 H12B 108.6 . . ?
C12 C13 S1 104.4(4) . . ?
C12 C13 H13A 110.9 . . ?
S1 C13 H13A 110.9 . . ?
C12 C13 H13B 110.9 . . ?
S1 C13 H13B 110.9 . . ?
H13A C13 H13B 108.9 . . ?
N1 C14 S2 124.9(4) . . ?
N1 C14 S1 112.8(4) . . ?
S2 C14 S1 122.3(3) . . ?
S2 Cu1 S2 95.26(5) . 2_667 ?
S2 Cu1 I1 128.48(5) . . ?
S2 Cu1 I1 108.07(4) 2_667 . ?
S2 Cu1 I1 100.00(4) . 2_767 ?
S2 Cu1 I1 106.88(4) 2_667 2_767 ?
I1 Cu1 I1 115.11(3) . 2_767 ?
S2 Cu1 Cu1 137.22(6) . 2_767 ?
S2 Cu1 Cu1 124.00(5) 2_667 2_767 ?
I1 Cu1 Cu1 59.19(3) . 2_767 ?
I1 Cu1 Cu1 55.92(3) 2_767 2_767 ?
C14 N1 C12 115.7(5) . . ?
C14 N1 C11 123.9(5) . . ?
C12 N1 C11 119.0(4) . . ?
C14 S1 C13 91.9(3) . . ?
C14 S2 Cu1 114.4(2) . . ?
C14 S2 Cu1 99.65(18) . 2_667 ?
Cu1 S2 Cu1 84.74(5) . 2_667 ?
Cu1 I1 Cu1 64.89(3) . 2_767 ?
C21 Fe2 C24 65.6(4) . . ?
C21 Fe2 C22 40.9(3) . . ?
C24 Fe2 C22 67.1(4) . . ?
C21 Fe2 C25 39.2(4) . . ?
C24 Fe2 C25 38.9(4) . . ?
C22 Fe2 C25 67.6(4) . . ?
C21 Fe2 C26 110.8(4) . . ?
C24 Fe2 C26 175.6(4) . . ?
C22 Fe2 C26 112.2(3) . . ?
C25 Fe2 C26 136.7(4) . . ?
C21 Fe2 C27 141.3(5) . . ?
C24 Fe2 C27 143.3(4) . . ?
C22 Fe2 C27 114.6(4) . . ?
C25 Fe2 C27 177.1(4) . . ?
C26 Fe2 C27 41.2(3) . . ?
C21 Fe2 C30 108.4(3) . . ?
C24 Fe2 C30 137.0(4) . . ?
C22 Fe2 C30 137.5(3) . . ?
C25 Fe2 C30 108.4(3) . . ?
C26 Fe2 C30 40.5(3) . . ?
C27 Fe2 C30 68.7(3) . . ?
C21 Fe2 C23 67.8(3) . . ?
C24 Fe2 C23 40.0(4) . . ?
C22 Fe2 C23 40.8(3) . . ?
C25 Fe2 C23 67.3(4) . . ?
C26 Fe2 C23 142.1(4) . . ?
C27 Fe2 C23 115.6(3) . . ?
C30 Fe2 C23 175.6(3) . . ?
C21 Fe2 C28 176.7(4) . . ?
C24 Fe2 C28 114.8(4) . . ?
C22 Fe2 C28 142.4(3) . . ?
C25 Fe2 C28 139.1(5) . . ?
C26 Fe2 C28 68.6(3) . . ?
C27 Fe2 C28 40.2(4) . . ?
C30 Fe2 C28 69.0(3) . . ?
C23 Fe2 C28 114.8(3) . . ?
C21 Fe2 C29 136.2(3) . . ?
C24 Fe2 C29 112.3(4) . . ?
C22 Fe2 C29 177.1(3) . . ?
C25 Fe2 C29 110.0(4) . . ?
C26 Fe2 C29 68.2(3) . . ?
C27 Fe2 C29 67.7(4) . . ?
C30 Fe2 C29 41.1(2) . . ?
C23 Fe2 C29 140.4(3) . . ?
C28 Fe2 C29 40.5(3) . . ?
C25 C21 C22 109.0(8) . . ?
C25 C21 Fe2 70.7(5) . . ?
C22 C21 Fe2 69.7(4) . . ?
C25 C21 H21 125.5 . . ?
C22 C21 H21 125.5 . . ?
Fe2 C21 H21 125.6 . . ?
C21 C22 C23 106.4(8) . . ?
C21 C22 Fe2 69.4(4) . . ?
C23 C22 Fe2 70.3(4) . . ?
C21 C22 H22 126.8 . . ?
C23 C22 H22 126.8 . . ?
Fe2 C22 H22 125.1 . . ?
C24 C23 C22 105.6(8) . . ?
C24 C23 Fe2 69.2(5) . . ?
C22 C23 Fe2 68.9(4) . . ?
C24 C23 H23 127.2 . . ?
C22 C23 H23 127.2 . . ?
Fe2 C23 H23 126.2 . . ?
C25 C24 C23 110.8(9) . . ?
C25 C24 Fe2 70.7(6) . . ?
C23 C24 Fe2 70.8(5) . . ?
C25 C24 H24 124.6 . . ?
C23 C24 H24 124.6 . . ?
Fe2 C24 H24 125.5 . . ?
C24 C25 C21 108.1(8) . . ?
C24 C25 Fe2 70.4(5) . . ?
C21 C25 Fe2 70.1(5) . . ?
C24 C25 H25 125.9 . . ?
C21 C25 H25 125.9 . . ?
Fe2 C25 H25 125.2 . . ?
C30 C26 C27 107.9(7) . . ?
C30 C26 Fe2 69.8(4) . . ?
C27 C26 Fe2 69.5(4) . . ?
C30 C26 H26 126.0 . . ?
C27 C26 H26 126.0 . . ?
Fe2 C26 H26 126.2 . . ?
C28 C27 C26 108.5(7) . . ?
C28 C27 Fe2 70.2(4) . . ?
C26 C27 Fe2 69.3(4) . . ?
C28 C27 H27 125.7 . . ?
C26 C27 H27 125.7 . . ?
Fe2 C27 H27 126.4 . . ?
C27 C28 C29 107.8(6) . . ?
C27 C28 Fe2 69.7(4) . . ?
C29 C28 Fe2 69.8(4) . . ?
C27 C28 H28 126.1 . . ?
C29 C28 H28 126.1 . . ?
Fe2 C28 H28 126.0 . . ?
C28 C29 C30 108.6(7) . . ?
C28 C29 Fe2 69.7(4) . . ?
C30 C29 Fe2 69.2(4) . . ?
C28 C29 H29 125.7 . . ?
C30 C29 H29 125.7 . . ?
Fe2 C29 H29 126.9 . . ?
C26 C30 C29 107.2(6) . . ?
C26 C30 C31 126.4(6) . . ?
C29 C30 C31 126.4(6) . . ?
C26 C30 Fe2 69.6(4) . . ?
C29 C30 Fe2 69.7(4) . . ?
C31 C30 Fe2 125.0(4) . . ?
N2 C31 C30 111.5(5) . . ?
N2 C31 H31A 109.3 . . ?
C30 C31 H31A 109.3 . . ?
N2 C31 H31B 109.3 . . ?
C30 C31 H31B 109.3 . . ?
H31A C31 H31B 108.0 . . ?
N2 C32 C33 108.8(5) . . ?
N2 C32 H32A 109.9 . . ?
C33 C32 H32A 109.9 . . ?
N2 C32 H32B 109.9 . . ?
C33 C32 H32B 109.9 . . ?
H32A C32 H32B 108.3 . . ?
C32 C33 S3 107.4(4) . . ?
C32 C33 H33A 110.2 . . ?
S3 C33 H33A 110.2 . . ?
C32 C33 H33B 110.2 . . ?
S3 C33 H33B 110.2 . . ?
H33A C33 H33B 108.5 . . ?
N2 C34 S4 124.3(5) . . ?
N2 C34 S3 113.3(4) . . ?
S4 C34 S3 122.3(3) . . ?
S4 Cu2 S4 102.58(5) . 2_666 ?
S4 Cu2 I2 124.70(5) . . ?
S4 Cu2 I2 107.71(5) 2_666 . ?
S4 Cu2 I2 105.75(5) . 2_766 ?
S4 Cu2 I2 105.56(4) 2_666 2_766 ?
I2 Cu2 I2 108.99(3) . 2_766 ?
S4 Cu2 Cu2 54.47(4) . 2_666 ?
S4 Cu2 Cu2 48.11(4) 2_666 2_666 ?
I2 Cu2 Cu2 133.47(4) . 2_666 ?
I2 Cu2 Cu2 115.51(4) 2_766 2_666 ?
S4 Cu2 Cu2 136.07(6) . 2_766 ?
S4 Cu2 Cu2 119.50(5) 2_666 2_766 ?
I2 Cu2 Cu2 55.61(3) . 2_766 ?
I2 Cu2 Cu2 53.39(3) 2_766 2_766 ?
Cu2 Cu2 Cu2 163.71(6) 2_666 2_766 ?
C34 N2 C32 117.7(5) . . ?
C34 N2 C31 123.1(5) . . ?
C32 N2 C31 119.2(5) . . ?
C34 S3 C33 92.8(3) . . ?
C34 S4 Cu2 114.6(2) . . ?
C34 S4 Cu2 98.16(19) . 2_666 ?
Cu2 S4 Cu2 77.42(5) . 2_666 ?
Cu2 I2 Cu2 71.01(3) . 2_766 ?
Cl1 C20 Cl3 115.3(5) . . ?
Cl1 C20 Cl2 113.4(6) . . ?
Cl3 C20 Cl2 111.7(6) . . ?
Cl1 C20 H20 105.1 . . ?
Cl3 C20 H20 105.1 . . ?
Cl2 C20 H20 105.1 . . ?

loop_
_geom_bond_atom_site_label_1
_geom_bond_atom_site_label_2
_geom_bond_distance
_geom_bond_site_symmetry_2
_geom_bond_publ_flag
Fe1 C10 2.018(6) . ?
Fe1 C4 2.030(7) . ?
Fe1 C3 2.032(7) . ?
Fe1 C9 2.039(6) . ?
Fe1 C6 2.042(6) . ?
Fe1 C1 2.043(6) . ?
Fe1 C2 2.044(6) . ?
Fe1 C8 2.048(6) . ?
Fe1 C7 2.049(6) . ?
Fe1 C5 2.049(6) . ?
C1 C5 1.414(9) . ?
C1 C2 1.426(10) . ?
C1 H1 0.9500 . ?
C2 C3 1.422(10) . ?
C2 H2 0.9500 . ?
C3 C4 1.409(10) . ?
C3 H3 0.9500 . ?
C4 C5 1.408(9) . ?
C4 H4 0.9500 . ?
C5 H5 0.9500 . ?
C6 C10 1.425(8) . ?
C6 C7 1.427(8) . ?
C6 H6 0.9500 . ?
C7 C8 1.415(9) . ?
C7 H7 0.9500 . ?
C8 C9 1.417(8) . ?
C8 H8 0.9500 . ?
C9 C10 1.418(8) . ?
C9 H9 0.9500 . ?
C10 C11 1.501(8) . ?
C11 N1 1.481(7) . ?
C11 H11A 0.9900 . ?
C11 H11B 0.9900 . ?
C12 N1 1.461(7) . ?
C12 C13 1.515(8) . ?
C12 H12A 0.9900 . ?
C12 H12B 0.9900 . ?
C13 S1 1.836(6) . ?
C13 H13A 0.9900 . ?
C13 H13B 0.9900 . ?
C14 N1 1.324(7) . ?
C14 S2 1.703(6) . ?
C14 S1 1.731(6) . ?
Cu1 S2 2.3172(15) . ?
Cu1 S2 2.4879(15) 2_667 ?
Cu1 I1 2.5764(9) . ?
Cu1 I1 2.6718(8) 2_767 ?
Cu1 Cu1 2.8165(14) 2_767 ?
Fe2 C21 2.018(7) . ?
Fe2 C24 2.022(9) . ?
Fe2 C22 2.023(7) . ?
Fe2 C25 2.026(8) . ?
Fe2 C26 2.037(7) . ?
Fe2 C27 2.039(7) . ?
Fe2 C30 2.039(6) . ?
Fe2 C23 2.042(7) . ?
Fe2 C28 2.045(7) . ?
Fe2 C29 2.046(7) . ?
C21 C25 1.356(15) . ?
C21 C22 1.412(11) . ?
C21 H21 0.9500 . ?
C22 C23 1.416(12) . ?
C22 H22 0.9500 . ?
C23 C24 1.390(13) . ?
C23 H23 0.9500 . ?
C24 C25 1.348(15) . ?
C24 H24 0.9500 . ?
C25 H25 0.9500 . ?
C26 C30 1.412(9) . ?
C26 C27 1.433(10) . ?
C26 H26 0.9500 . ?
C27 C28 1.402(12) . ?
C27 H27 0.9500 . ?
C28 C29 1.415(11) . ?
C28 H28 0.9500 . ?
C29 C30 1.433(9) . ?
C29 H29 0.9500 . ?
C30 C31 1.489(8) . ?
C31 N2 1.476(7) . ?
C31 H31A 0.9900 . ?
C31 H31B 0.9900 . ?
C32 N2 1.457(7) . ?
C32 C33 1.520(8) . ?
C32 H32A 0.9900 . ?
C32 H32B 0.9900 . ?
C33 S3 1.824(6) . ?
C33 H33A 0.9900 . ?
C33 H33B 0.9900 . ?
C34 N2 1.321(7) . ?
C34 S4 1.710(6) . ?
C34 S3 1.731(6) . ?
Cu2 S4 2.2933(16) . ?
Cu2 S4 2.5069(16) 2_666 ?
Cu2 I2 2.5822(9) . ?
Cu2 I2 2.6546(9) 2_766 ?
Cu2 Cu2 3.0066(16) 2_666 ?
Cu2 Cu2 3.0420(15) 2_766 ?
C20 Cl1 1.698(9) . ?
C20 Cl3 1.732(9) . ?
C20 Cl2 1.755(10) . ?
C20 H20 1.0000 . ?

loop_
_geom_torsion_atom_site_label_1
_geom_torsion_atom_site_label_2
_geom_torsion_atom_site_label_3
_geom_torsion_atom_site_label_4
_geom_torsion
_geom_torsion_site_symmetry_1
_geom_torsion_site_symmetry_2
_geom_torsion_site_symmetry_3
_geom_torsion_site_symmetry_4
_geom_torsion_publ_flag
C5 C1 C2 C3 -0.5(7) . . . . ?
Fe1 C1 C2 C3 59.1(4) . . . . ?
C5 C1 C2 Fe1 -59.6(4) . . . . ?
C1 C2 C3 C4 0.1(7) . . . . ?
Fe1 C2 C3 C4 59.5(5) . . . . ?
C1 C2 C3 Fe1 -59.3(4) . . . . ?
C2 C3 C4 C5 0.3(8) . . . . ?
Fe1 C3 C4 C5 60.1(5) . . . . ?
C2 C3 C4 Fe1 -59.7(5) . . . . ?
C3 C4 C5 C1 -0.6(7) . . . . ?
Fe1 C4 C5 C1 58.9(4) . . . . ?
C3 C4 C5 Fe1 -59.6(5) . . . . ?
C2 C1 C5 C4 0.7(7) . . . . ?
Fe1 C1 C5 C4 -58.6(4) . . . . ?
C2 C1 C5 Fe1 59.4(4) . . . . ?
C10 C6 C7 C8 -0.6(7) . . . . ?
Fe1 C6 C7 C8 -59.0(4) . . . . ?
C10 C6 C7 Fe1 58.4(4) . . . . ?
C6 C7 C8 C9 -0.5(7) . . . . ?
Fe1 C7 C8 C9 -59.2(4) . . . . ?
C6 C7 C8 Fe1 58.7(4) . . . . ?
C7 C8 C9 C10 1.4(7) . . . . ?
Fe1 C8 C9 C10 -58.1(4) . . . . ?
C7 C8 C9 Fe1 59.5(4) . . . . ?
C8 C9 C10 C6 -1.7(7) . . . . ?
Fe1 C9 C10 C6 -60.7(4) . . . . ?
C8 C9 C10 C11 177.4(5) . . . . ?
Fe1 C9 C10 C11 118.4(6) . . . . ?
C8 C9 C10 Fe1 58.9(4) . . . . ?
C7 C6 C10 C9 1.4(7) . . . . ?
Fe1 C6 C10 C9 60.6(4) . . . . ?
C7 C6 C10 C11 -177.7(5) . . . . ?
Fe1 C6 C10 C11 -118.5(6) . . . . ?
C7 C6 C10 Fe1 -59.2(4) . . . . ?
C9 C10 C11 N1 109.4(6) . . . . ?
C6 C10 C11 N1 -71.7(7) . . . . ?
Fe1 C10 C11 N1 -161.1(4) . . . . ?
N1 C12 C13 S1 29.3(5) . . . . ?
S2 C14 N1 C12 -169.9(4) . . . . ?
S1 C14 N1 C12 10.8(6) . . . . ?
S2 C14 N1 C11 -3.9(8) . . . . ?
S1 C14 N1 C11 176.9(4) . . . . ?
C13 C12 N1 C14 -27.3(6) . . . . ?
C13 C12 N1 C11 165.9(5) . . . . ?
C10 C11 N1 C14 139.4(5) . . . . ?
C10 C11 N1 C12 -54.9(7) . . . . ?
N1 C14 S1 C13 7.1(4) . . . . ?
S2 C14 S1 C13 -172.2(4) . . . . ?
C12 C13 S1 C14 -21.2(4) . . . . ?
N1 C14 S2 Cu1 165.6(4) . . . . ?
S1 C14 S2 Cu1 -15.2(4) . . . . ?
N1 C14 S2 Cu1 77.0(5) . . . 2_667 ?
S1 C14 S2 Cu1 -103.8(3) . . . 2_667 ?
C25 C21 C22 C23 0.9(9) . . . . ?
Fe2 C21 C22 C23 60.9(5) . . . . ?
C25 C21 C22 Fe2 -60.1(6) . . . . ?
C21 C22 C23 C24 -0.5(8) . . . . ?
Fe2 C22 C23 C24 59.8(5) . . . . ?
C21 C22 C23 Fe2 -60.3(5) . . . . ?
C22 C23 C24 C25 -0.1(10) . . . . ?
Fe2 C23 C24 C25 59.5(7) . . . . ?
C22 C23 C24 Fe2 -59.6(5) . . . . ?
C23 C24 C25 C21 0.6(11) . . . . ?
Fe2 C24 C25 C21 60.2(6) . . . . ?
C23 C24 C25 Fe2 -59.6(6) . . . . ?
C22 C21 C25 C24 -0.9(10) . . . . ?
Fe2 C21 C25 C24 -60.4(7) . . . . ?
C22 C21 C25 Fe2 59.5(6) . . . . ?
C30 C26 C27 C28 0.1(8) . . . . ?
Fe2 C26 C27 C28 -59.4(5) . . . . ?
C30 C26 C27 Fe2 59.5(5) . . . . ?
C26 C27 C28 C29 -0.7(8) . . . . ?
Fe2 C27 C28 C29 -59.6(5) . . . . ?
C26 C27 C28 Fe2 58.9(5) . . . . ?
C27 C28 C29 C30 1.1(8) . . . . ?
Fe2 C28 C29 C30 -58.5(5) . . . . ?
C27 C28 C29 Fe2 59.6(5) . . . . ?
C27 C26 C30 C29 0.6(8) . . . . ?
Fe2 C26 C30 C29 59.9(4) . . . . ?
C27 C26 C30 C31 -178.4(6) . . . . ?
Fe2 C26 C30 C31 -119.1(6) . . . . ?
C27 C26 C30 Fe2 -59.3(5) . . . . ?
C28 C29 C30 C26 -1.0(7) . . . . ?
Fe2 C29 C30 C26 -59.8(5) . . . . ?
C28 C29 C30 C31 177.9(6) . . . . ?
Fe2 C29 C30 C31 119.2(6) . . . . ?
C28 C29 C30 Fe2 58.8(5) . . . . ?
C26 C30 C31 N2 -63.5(8) . . . . ?
C29 C30 C31 N2 117.7(7) . . . . ?
Fe2 C30 C31 N2 -152.8(4) . . . . ?
N2 C32 C33 S3 0.4(6) . . . . ?
S4 C34 N2 C32 -178.4(4) . . . . ?
S3 C34 N2 C32 1.4(6) . . . . ?
S4 C34 N2 C31 -1.0(8) . . . . ?
S3 C34 N2 C31 178.8(4) . . . . ?
C33 C32 N2 C34 -1.2(7) . . . . ?
C33 C32 N2 C31 -178.7(5) . . . . ?
C30 C31 N2 C34 100.2(6) . . . . ?
C30 C31 N2 C32 -82.5(6) . . . . ?
N2 C34 S3 C33 -0.9(5) . . . . ?
S4 C34 S3 C33 178.9(4) . . . . ?
C32 C33 S3 C34 0.2(5) . . . . ?
N2 C34 S4 Cu2 161.3(4) . . . . ?
S3 C34 S4 Cu2 -18.4(4) . . . . ?
N2 C34 S4 Cu2 81.4(5) . . . 2_666 ?
S3 C34 S4 Cu2 -98.3(3) . . . 2_666 ?
